data_1508037
loop_
_publ_author_name
'Lee, Yunho'
'Mankad, Neal P.'
'Peters, Jonas C.'

_publ_section_title
;
 Triggering N(2) uptake via redox-induced expulsion of coordinated NH(3)
 and N(2) silylation at trigonal bipyramidal iron.
;
_journal_issue 7
_journal_name_full 'Nature chemistry'
_journal_page_first 558
_journal_page_last 565
_journal_paper_doi 10.1038/nchem.660
_journal_volume 2
_journal_year 2010
_chemical_formula_sum 'C68 H69 B F24 Fe N P3 Si'
_chemical_formula_weight 1543.90
_chemical_name_common 7b
_chemical_name_systematic
; 
 ? 
;
_space_group_IT_number 4
_symmetry_cell_setting monoclinic
_symmetry_space_group_name_Hall 'P 2yb'
_symmetry_space_group_name_H-M 'P 1 21 1'
_atom_sites_solution_hydrogens geom
_atom_sites_solution_primary direct
_atom_sites_solution_secondary difmap
_audit_creation_method SHELXL-97
_cell_angle_alpha 90.00
_cell_angle_beta 92.377(2)
_cell_angle_gamma 90.00
_cell_formula_units_Z 4
_cell_length_a 12.9134(15)
_cell_length_b 38.169(4)
_cell_length_c 14.4660(16)
_cell_measurement_reflns_used 9756
_cell_measurement_temperature 100(2)
_cell_measurement_theta_max 27.73
_cell_measurement_theta_min 2.25
_cell_volume 7124.0(14)
_computing_cell_refinement 'Bruker SMART'
_computing_data_collection 'Bruker SMART'
_computing_data_reduction 'Bruker SAINT'
_computing_molecular_graphics 'Bruker SHELXTL'
_computing_publication_material 'Bruker SHELXTL'
_computing_structure_refinement 'SHELXL-97 (Sheldrick, 1997)'
_computing_structure_solution 'SHELXS-97 (Sheldrick, 1990)'
_diffrn_ambient_temperature 100(2)
_diffrn_measured_fraction_theta_full 0.998
_diffrn_measured_fraction_theta_max 0.998
_diffrn_measurement_device_type 'CCD area detector'
_diffrn_measurement_method 'phi and omega scans'
_diffrn_radiation_monochromator graphite
_diffrn_radiation_source 'fine-focus sealed tube'
_diffrn_radiation_type MoK\a
_diffrn_radiation_wavelength 0.71073
_diffrn_reflns_av_R_equivalents 0.0988
_diffrn_reflns_av_sigmaI/netI 0.1175
_diffrn_reflns_limit_h_max 17
_diffrn_reflns_limit_h_min -17
_diffrn_reflns_limit_k_max 50
_diffrn_reflns_limit_k_min -50
_diffrn_reflns_limit_l_max 19
_diffrn_reflns_limit_l_min -19
_diffrn_reflns_number 125333
_diffrn_reflns_theta_full 28.28
_diffrn_reflns_theta_max 28.28
_diffrn_reflns_theta_min 1.07
_exptl_absorpt_coefficient_mu 0.400
_exptl_absorpt_correction_type none
_exptl_crystal_colour orange
_exptl_crystal_density_diffrn 1.439
_exptl_crystal_density_method 'not measured'
_exptl_crystal_description plate
_exptl_crystal_F_000 3160
_exptl_crystal_size_max 0.20
_exptl_crystal_size_mid 0.15
_exptl_crystal_size_min 0.05
_refine_diff_density_max 0.674
_refine_diff_density_min -0.444
_refine_diff_density_rms 0.078
_refine_ls_abs_structure_details 'Flack H D (1983), Acta Cryst. A39, 876-881'
_refine_ls_abs_structure_Flack 0.460(14)
_refine_ls_extinction_method none
_refine_ls_goodness_of_fit_ref 1.022
_refine_ls_hydrogen_treatment constr
_refine_ls_matrix_type full
_refine_ls_number_parameters 1810
_refine_ls_number_reflns 35302
_refine_ls_number_restraints 1
_refine_ls_restrained_S_all 1.022
_refine_ls_R_factor_all 0.1217
_refine_ls_R_factor_gt 0.0626
_refine_ls_shift/su_max 0.001
_refine_ls_shift/su_mean 0.000
_refine_ls_structure_factor_coef Fsqd
_refine_ls_weighting_details 'calc w=1/[\s^2^(Fo^2^)+(0.0528P)^2^+2.1803P] where P=(Fo^2^+2Fc^2^)/3'
_refine_ls_weighting_scheme calc
_refine_ls_wR_factor_gt 0.1221
_refine_ls_wR_factor_ref 0.1452
_reflns_number_gt 21644
_reflns_number_total 35302
_reflns_threshold_expression >2sigma(I)
_cod_data_source_file nchem.660-s12.cif
_cod_data_source_block 08311_0m
_cod_depositor_comments
;
The following automatic conversions were performed:

'_symmetry_cell_setting' value 'Monoclinic' changed to 'monoclinic'
according to /home/saulius/struct/CIF-dictionaries/cif_core.dic
dictionary named 'cif_core.dic' version 2.4.1 from 2010-06-29.

Automatic conversion script
Id: cif_fix_values 1891 2012-01-12 08:04:46Z andrius 
;
_cod_original_cell_volume 7124.1(14)
_cod_original_sg_symbol_H-M P2(1)
_cod_database_code 1508037

loop_
_symmetry_equiv_pos_as_xyz
'x, y, z'
'-x, y+1/2, -z'

loop_
_atom_site_label
_atom_site_type_symbol
_atom_site_fract_x
_atom_site_fract_y
_atom_site_fract_z
_atom_site_U_iso_or_equiv
_atom_site_adp_type
_atom_site_occupancy
_atom_site_symmetry_multiplicity
_atom_site_calc_flag
_atom_site_refinement_flags
Fe1 Fe -0.02560(5) 0.116512(16) 0.35120(5) 0.02083(15) Uani 1 1 d .
Fe2 Fe 0.42394(5) 0.350273(17) 0.89267(5) 0.02183(15) Uani 1 1 d .
N1 N -0.1358(3) 0.15663(10) 0.3369(3) 0.0260(9) Uani 1 1 d .
H1A H -0.1055 0.1762 0.3143 0.039 Uiso 1 1 calc R
H1B H -0.1616 0.1615 0.3931 0.039 Uiso 1 1 calc R
H1C H -0.1883 0.1496 0.2972 0.039 Uiso 1 1 calc R
N2 N 0.3127(3) 0.31073(10) 0.8835(3) 0.0265(9) Uani 1 1 d .
H2A H 0.2975 0.3036 0.9414 0.040 Uiso 1 1 calc R
H2B H 0.3377 0.2923 0.8513 0.040 Uiso 1 1 calc R
H2C H 0.2542 0.3191 0.8538 0.040 Uiso 1 1 calc R
P1 P -0.12563(9) 0.07200(3) 0.41992(9) 0.0218(3) Uani 1 1 d .
P2 P 0.01420(10) 0.10951(3) 0.19140(9) 0.0239(3) Uani 1 1 d .
P3 P 0.10277(10) 0.14498(3) 0.44693(9) 0.0242(3) Uani 1 1 d .
P4 P 0.46299(10) 0.35523(3) 0.73194(9) 0.0253(3) Uani 1 1 d .
P5 P 0.32419(10) 0.39527(3) 0.95877(9) 0.0223(3) Uani 1 1 d .
P6 P 0.55384(10) 0.32311(3) 0.98978(9) 0.0249(3) Uani 1 1 d .
Si1 Si 0.09505(10) 0.07204(3) 0.36484(9) 0.0190(3) Uani 1 1 d .
Si2 Si 0.54472(10) 0.39486(3) 0.90144(9) 0.0204(3) Uani 1 1 d .
B1 B 0.5283(4) 0.11776(14) 0.8651(4) 0.0217(11) Uani 1 1 d .
B2 B 0.9828(4) 0.34523(14) 0.3978(4) 0.0223(12) Uani 1 1 d .
C1 C 0.0580(4) 0.03746(11) 0.4526(3) 0.0214(10) Uani 1 1 d .
C2 C -0.0449(4) 0.03947(13) 0.4808(3) 0.0246(11) Uani 1 1 d .
C3 C -0.0784(4) 0.01639(14) 0.5479(4) 0.0305(12) Uani 1 1 d .
H3 H -0.1476 0.0179 0.5675 0.037 Uiso 1 1 calc R
C4 C -0.0122(4) -0.00866(14) 0.5864(4) 0.0312(13) Uani 1 1 d .
H4 H -0.0360 -0.0243 0.6321 0.037 Uiso 1 1 calc R
C5 C 0.0888(4) -0.01094(13) 0.5584(4) 0.0314(12) Uani 1 1 d .
H5 H 0.1340 -0.0283 0.5842 0.038 Uiso 1 1 calc R
C6 C 0.1242(4) 0.01214(12) 0.4925(3) 0.0263(11) Uani 1 1 d .
H6 H 0.1939 0.0107 0.4743 0.032 Uiso 1 1 calc R
C7 C -0.2188(4) 0.08631(14) 0.5076(4) 0.0317(13) Uani 1 1 d .
H7 H -0.2506 0.0646 0.5328 0.038 Uiso 1 1 calc R
C8 C -0.1658(4) 0.10524(17) 0.5888(4) 0.0427(15) Uani 1 1 d .
H8A H -0.1335 0.1268 0.5669 0.064 Uiso 1 1 calc R
H8B H -0.1125 0.0900 0.6177 0.064 Uiso 1 1 calc R
H8C H -0.2172 0.1112 0.6343 0.064 Uiso 1 1 calc R
C9 C -0.3069(4) 0.10825(15) 0.4647(4) 0.0353(13) Uani 1 1 d .
H9A H -0.3644 0.1090 0.5068 0.053 Uiso 1 1 calc R
H9B H -0.3308 0.0978 0.4057 0.053 Uiso 1 1 calc R
H9C H -0.2822 0.1321 0.4538 0.053 Uiso 1 1 calc R
C10 C -0.2103(4) 0.04422(13) 0.3417(3) 0.0240(11) Uani 1 1 d .
H10 H -0.2511 0.0606 0.3003 0.029 Uiso 1 1 calc R
C11 C -0.2895(4) 0.02081(15) 0.3894(4) 0.0345(13) Uani 1 1 d .
H11A H -0.3296 0.0074 0.3425 0.052 Uiso 1 1 calc R
H11B H -0.3363 0.0355 0.4242 0.052 Uiso 1 1 calc R
H11C H -0.2527 0.0046 0.4318 0.052 Uiso 1 1 calc R
C12 C -0.1460(4) 0.02161(13) 0.2795(4) 0.0287(12) Uani 1 1 d .
H12A H -0.1114 0.0032 0.3165 0.043 Uiso 1 1 calc R
H12B H -0.0938 0.0362 0.2507 0.043 Uiso 1 1 calc R
H12C H -0.1912 0.0109 0.2314 0.043 Uiso 1 1 calc R
C13 C 0.1050(4) 0.04820(12) 0.2512(3) 0.0214(10) Uani 1 1 d .
C14 C 0.0610(4) 0.06502(12) 0.1722(3) 0.0248(11) Uani 1 1 d .
C15 C 0.0547(4) 0.04810(13) 0.0869(3) 0.0276(11) Uani 1 1 d .
H15 H 0.0252 0.0597 0.0341 0.033 Uiso 1 1 calc R
C16 C 0.0916(4) 0.01429(14) 0.0796(4) 0.0357(13) Uani 1 1 d .
H16 H 0.0846 0.0022 0.0222 0.043 Uiso 1 1 calc R
C17 C 0.1388(4) -0.00194(14) 0.1554(4) 0.0333(13) Uani 1 1 d .
H17 H 0.1667 -0.0248 0.1494 0.040 Uiso 1 1 calc R
C18 C 0.1458(4) 0.01478(13) 0.2400(4) 0.0287(12) Uani 1 1 d .
H18 H 0.1790 0.0033 0.2915 0.034 Uiso 1 1 calc R
C19 C -0.0953(4) 0.11522(14) 0.1050(3) 0.0312(12) Uani 1 1 d .
H19 H -0.0701 0.1076 0.0437 0.037 Uiso 1 1 calc R
C20 C -0.1889(4) 0.09280(15) 0.1250(4) 0.0357(13) Uani 1 1 d .
H20A H -0.2163 0.0998 0.1844 0.054 Uiso 1 1 calc R
H20B H -0.1683 0.0681 0.1277 0.054 Uiso 1 1 calc R
H20C H -0.2425 0.0961 0.0757 0.054 Uiso 1 1 calc R
C21 C -0.1274(5) 0.15402(15) 0.0956(4) 0.0420(15) Uani 1 1 d .
H21A H -0.1827 0.1563 0.0475 0.063 Uiso 1 1 calc R
H21B H -0.0675 0.1680 0.0785 0.063 Uiso 1 1 calc R
H21C H -0.1524 0.1624 0.1547 0.063 Uiso 1 1 calc R
C22 C 0.1186(4) 0.13658(14) 0.1382(4) 0.0330(12) Uani 1 1 d .
H22 H 0.1037 0.1618 0.1514 0.040 Uiso 1 1 calc R
C23 C 0.1240(5) 0.13260(16) 0.0330(4) 0.0465(16) Uani 1 1 d .
H23A H 0.1810 0.1469 0.0110 0.070 Uiso 1 1 calc R
H23B H 0.0585 0.1404 0.0031 0.070 Uiso 1 1 calc R
H23C H 0.1359 0.1080 0.0177 0.070 Uiso 1 1 calc R
C24 C 0.2254(4) 0.12805(14) 0.1818(4) 0.0347(13) Uani 1 1 d .
H24A H 0.2416 0.1034 0.1707 0.052 Uiso 1 1 calc R
H24B H 0.2254 0.1324 0.2485 0.052 Uiso 1 1 calc R
H24C H 0.2777 0.1429 0.1540 0.052 Uiso 1 1 calc R
C25 C 0.2271(4) 0.09084(12) 0.4002(3) 0.0210(10) Uani 1 1 d .
C26 C 0.2290(4) 0.12548(12) 0.4300(3) 0.0250(11) Uani 1 1 d .
C27 C 0.3241(4) 0.14328(13) 0.4467(3) 0.0264(11) Uani 1 1 d .
H27 H 0.3250 0.1670 0.4663 0.032 Uiso 1 1 calc R
C28 C 0.4163(4) 0.12544(13) 0.4339(4) 0.0304(12) Uani 1 1 d .
H28 H 0.4807 0.1371 0.4441 0.037 Uiso 1 1 calc R
C29 C 0.4146(4) 0.09040(14) 0.4063(4) 0.0316(12) Uani 1 1 d .
H29 H 0.4779 0.0781 0.4001 0.038 Uiso 1 1 calc R
C30 C 0.3213(4) 0.07347(13) 0.3880(3) 0.0258(11) Uani 1 1 d .
H30 H 0.3210 0.0499 0.3669 0.031 Uiso 1 1 calc R
C31 C 0.1221(4) 0.19269(13) 0.4282(4) 0.0324(13) Uani 1 1 d .
H31 H 0.1861 0.1998 0.4648 0.039 Uiso 1 1 calc R
C32 C 0.1399(5) 0.20084(14) 0.3273(4) 0.0474(16) Uani 1 1 d .
H32A H 0.0824 0.1914 0.2885 0.071 Uiso 1 1 calc R
H32B H 0.2050 0.1901 0.3094 0.071 Uiso 1 1 calc R
H32C H 0.1438 0.2263 0.3188 0.071 Uiso 1 1 calc R
C33 C 0.0322(5) 0.21449(16) 0.4630(5) 0.0522(18) Uani 1 1 d .
H33A H 0.0507 0.2394 0.4619 0.078 Uiso 1 1 calc R
H33B H 0.0182 0.2075 0.5265 0.078 Uiso 1 1 calc R
H33C H -0.0297 0.2105 0.4230 0.078 Uiso 1 1 calc R
C34 C 0.0957(4) 0.14287(14) 0.5747(3) 0.0306(12) Uani 1 1 d .
H34 H 0.0247 0.1509 0.5899 0.037 Uiso 1 1 calc R
C35 C 0.1727(4) 0.16622(15) 0.6289(4) 0.0411(15) Uani 1 1 d .
H35A H 0.1670 0.1620 0.6953 0.062 Uiso 1 1 calc R
H35B H 0.1572 0.1909 0.6153 0.062 Uiso 1 1 calc R
H35C H 0.2432 0.1608 0.6109 0.062 Uiso 1 1 calc R
C36 C 0.1076(4) 0.10563(13) 0.6117(3) 0.0335(13) Uani 1 1 d .
H36A H 0.1777 0.0971 0.6008 0.050 Uiso 1 1 calc R
H36B H 0.0567 0.0904 0.5798 0.050 Uiso 1 1 calc R
H36C H 0.0963 0.1055 0.6782 0.050 Uiso 1 1 calc R
C37 C 0.5547(4) 0.41696(12) 0.7847(3) 0.0215(10) Uani 1 1 d .
C38 C 0.5094(4) 0.39968(13) 0.7082(3) 0.0251(11) Uani 1 1 d .
C39 C 0.4993(4) 0.41569(14) 0.6207(4) 0.0320(12) Uani 1 1 d .
H39 H 0.4663 0.4038 0.5698 0.038 Uiso 1 1 calc R
C40 C 0.5388(5) 0.44927(14) 0.6104(4) 0.0373(14) Uani 1 1 d .
H40 H 0.5333 0.4604 0.5517 0.045 Uiso 1 1 calc R
C41 C 0.5864(4) 0.46676(13) 0.6856(4) 0.0340(13) Uani 1 1 d .
H41 H 0.6141 0.4896 0.6776 0.041 Uiso 1 1 calc R
C42 C 0.5933(4) 0.45088(12) 0.7715(4) 0.0265(11) Uani 1 1 d .
H42 H 0.6246 0.4631 0.8225 0.032 Uiso 1 1 calc R
C43 C 0.5664(4) 0.32813(14) 0.6810(4) 0.0320(12) Uani 1 1 d .
H43 H 0.5520 0.3032 0.6971 0.038 Uiso 1 1 calc R
C44 C 0.6740(4) 0.33694(14) 0.7220(4) 0.0353(13) Uani 1 1 d .
H44A H 0.7250 0.3210 0.6965 0.053 Uiso 1 1 calc R
H44B H 0.6746 0.3343 0.7894 0.053 Uiso 1 1 calc R
H44C H 0.6915 0.3611 0.7064 0.053 Uiso 1 1 calc R
C45 C 0.5690(5) 0.33021(17) 0.5749(4) 0.0452(15) Uani 1 1 d .
H45A H 0.5844 0.3543 0.5565 0.068 Uiso 1 1 calc R
H45B H 0.5015 0.3232 0.5475 0.068 Uiso 1 1 calc R
H45C H 0.6228 0.3145 0.5532 0.068 Uiso 1 1 calc R
C46 C 0.3531(4) 0.34809(14) 0.6460(3) 0.0318(12) Uani 1 1 d .
H46 H 0.3776 0.3549 0.5839 0.038 Uiso 1 1 calc R
C47 C 0.2582(4) 0.37040(14) 0.6648(4) 0.0357(13) Uani 1 1 d .
H47A H 0.2030 0.3653 0.6182 0.054 Uiso 1 1 calc R
H47B H 0.2767 0.3953 0.6617 0.054 Uiso 1 1 calc R
H47C H 0.2340 0.3650 0.7265 0.054 Uiso 1 1 calc R
C48 C 0.3216(5) 0.30921(14) 0.6409(4) 0.0411(15) Uani 1 1 d .
H48A H 0.2856 0.3028 0.6968 0.062 Uiso 1 1 calc R
H48B H 0.3837 0.2947 0.6363 0.062 Uiso 1 1 calc R
H48C H 0.2755 0.3054 0.5863 0.062 Uiso 1 1 calc R
C49 C 0.5100(4) 0.42968(12) 0.9877(3) 0.0213(11) Uani 1 1 d .
C50 C 0.4068(4) 0.42840(12) 1.0170(3) 0.0227(11) Uani 1 1 d .
C51 C 0.3731(4) 0.45179(14) 1.0848(3) 0.0323(13) Uani 1 1 d .
H51 H 0.3038 0.4508 1.1042 0.039 Uiso 1 1 calc R
C52 C 0.4418(4) 0.47637(14) 1.1232(4) 0.0349(13) Uani 1 1 d .
H52 H 0.4196 0.4921 1.1691 0.042 Uiso 1 1 calc R
C53 C 0.5432(4) 0.47781(14) 1.0941(4) 0.0324(13) Uani 1 1 d .
H53 H 0.5898 0.4947 1.1202 0.039 Uiso 1 1 calc R
C54 C 0.5771(4) 0.45484(13) 1.0274(4) 0.0301(12) Uani 1 1 d .
H54 H 0.6465 0.4562 1.0084 0.036 Uiso 1 1 calc R
C55 C 0.2386(4) 0.42182(13) 0.8787(3) 0.0281(12) Uani 1 1 d .
H55 H 0.1963 0.4051 0.8395 0.034 Uiso 1 1 calc R
C56 C 0.3030(4) 0.44401(14) 0.8138(4) 0.0311(12) Uani 1 1 d .
H56A H 0.2585 0.4524 0.7618 0.047 Uiso 1 1 calc R
H56B H 0.3592 0.4297 0.7901 0.047 Uiso 1 1 calc R
H56C H 0.3325 0.4641 0.8478 0.047 Uiso 1 1 calc R
C57 C 0.1627(4) 0.44665(14) 0.9265(4) 0.0323(13) Uani 1 1 d .
H57A H 0.2021 0.4639 0.9636 0.048 Uiso 1 1 calc R
H57B H 0.1187 0.4330 0.9667 0.048 Uiso 1 1 calc R
H57C H 0.1192 0.4587 0.8794 0.048 Uiso 1 1 calc R
C58 C 0.2322(4) 0.38188(14) 1.0479(3) 0.0249(11) Uani 1 1 d .
H58 H 0.2008 0.4038 1.0724 0.030 Uiso 1 1 calc R
C59 C 0.1430(4) 0.35964(14) 1.0059(4) 0.0353(13) Uani 1 1 d .
H59A H 0.1692 0.3364 0.9900 0.053 Uiso 1 1 calc R
H59B H 0.1142 0.3711 0.9499 0.053 Uiso 1 1 calc R
H59C H 0.0888 0.3572 1.0509 0.053 Uiso 1 1 calc R
C60 C 0.2837(4) 0.36289(16) 1.1298(4) 0.0404(15) Uani 1 1 d .
H60A H 0.2311 0.3561 1.1733 0.061 Uiso 1 1 calc R
H60B H 0.3344 0.3784 1.1611 0.061 Uiso 1 1 calc R
H60C H 0.3190 0.3419 1.1080 0.061 Uiso 1 1 calc R
C61 C 0.6772(4) 0.37688(12) 0.9350(3) 0.0216(10) Uani 1 1 d .
C62 C 0.6806(4) 0.34218(12) 0.9683(3) 0.0219(10) Uani 1 1 d .
C63 C 0.7760(4) 0.32543(14) 0.9840(4) 0.0330(13) Uani 1 1 d .
H63 H 0.7778 0.3020 1.0065 0.040 Uiso 1 1 calc R
C64 C 0.8671(4) 0.34239(14) 0.9673(4) 0.0329(13) Uani 1 1 d .
H64 H 0.9314 0.3305 0.9757 0.039 Uiso 1 1 calc R
C65 C 0.8644(4) 0.37704(14) 0.9382(4) 0.0322(12) Uani 1 1 d .
H65 H 0.9274 0.3893 0.9298 0.039 Uiso 1 1 calc R
C66 C 0.7709(4) 0.39376(13) 0.9213(4) 0.0276(11) Uani 1 1 d .
H66 H 0.7704 0.4173 0.8998 0.033 Uiso 1 1 calc R
C67 C 0.5496(4) 0.32619(13) 1.1189(4) 0.0282(12) Uani 1 1 d .
H67 H 0.4796 0.3179 1.1363 0.034 Uiso 1 1 calc R
C68 C 0.5602(4) 0.36452(14) 1.1519(4) 0.0351(13) Uani 1 1 d .
H68A H 0.5506 0.3657 1.2187 0.053 Uiso 1 1 calc R
H68B H 0.5073 0.3789 1.1195 0.053 Uiso 1 1 calc R
H68C H 0.6292 0.3733 1.1384 0.053 Uiso 1 1 calc R
C69 C 0.6301(4) 0.30341(16) 1.1724(4) 0.0411(14) Uani 1 1 d .
H69A H 0.7001 0.3108 1.1571 0.062 Uiso 1 1 calc R
H69B H 0.6201 0.2788 1.1550 0.062 Uiso 1 1 calc R
H69C H 0.6216 0.3061 1.2390 0.062 Uiso 1 1 calc R
C70 C 0.5706(4) 0.27517(13) 0.9746(4) 0.0351(13) Uani 1 1 d .
H70 H 0.6357 0.2683 1.0100 0.042 Uiso 1 1 calc R
C71 C 0.5847(5) 0.26530(14) 0.8725(4) 0.0454(16) Uani 1 1 d .
H71A H 0.5938 0.2399 0.8673 0.068 Uiso 1 1 calc R
H71B H 0.6460 0.2772 0.8500 0.068 Uiso 1 1 calc R
H71C H 0.5233 0.2725 0.8352 0.068 Uiso 1 1 calc R
C72 C 0.4817(5) 0.25486(15) 1.0160(5) 0.0497(17) Uani 1 1 d .
H72A H 0.4155 0.2634 0.9890 0.075 Uiso 1 1 calc R
H72B H 0.4835 0.2583 1.0831 0.075 Uiso 1 1 calc R
H72C H 0.4892 0.2299 1.0022 0.075 Uiso 1 1 calc R
C73 C 0.5207(3) 0.11468(13) 0.9770(3) 0.0230(10) Uani 1 1 d .
C74 C 0.5428(4) 0.14291(12) 1.0361(3) 0.0234(11) Uani 1 1 d .
H74 H 0.5565 0.1652 1.0100 0.028 Uiso 1 1 calc R
C75 C 0.5453(4) 0.13952(13) 1.1323(3) 0.0235(11) Uani 1 1 d .
C76 C 0.5255(4) 0.10771(13) 1.1730(3) 0.0256(11) Uani 1 1 d .
H76 H 0.5261 0.1057 1.2384 0.031 Uiso 1 1 calc R
C77 C 0.5049(4) 0.07879(12) 1.1177(3) 0.0244(11) Uani 1 1 d .
C78 C 0.5020(4) 0.08253(12) 1.0216(3) 0.0235(11) Uani 1 1 d .
H78 H 0.4867 0.0625 0.9845 0.028 Uiso 1 1 calc R
C79 C 0.5678(4) 0.17087(14) 1.1921(4) 0.0333(13) Uani 1 1 d .
C80 C 0.4861(4) 0.04377(14) 1.1571(4) 0.0301(12) Uani 1 1 d .
C81 C 0.6525(4) 0.11423(13) 0.8502(3) 0.0252(11) Uani 1 1 d .
C82 C 0.7006(4) 0.08123(13) 0.8578(3) 0.0257(11) Uani 1 1 d .
H82 H 0.6584 0.0613 0.8676 0.031 Uiso 1 1 calc R
C83 C 0.8077(4) 0.07625(14) 0.8516(3) 0.0281(12) Uani 1 1 d .
C84 C 0.8714(4) 0.10464(14) 0.8365(3) 0.0311(12) Uani 1 1 d .
H84 H 0.9440 0.1015 0.8318 0.037 Uiso 1 1 calc R
C85 C 0.8279(4) 0.13742(15) 0.8284(4) 0.0326(13) Uani 1 1 d .
C86 C 0.7207(4) 0.14200(14) 0.8359(4) 0.0305(12) Uani 1 1 d .
H86 H 0.6932 0.1650 0.8310 0.037 Uiso 1 1 calc R
C87 C 0.8482(4) 0.04020(16) 0.8573(4) 0.0388(14) Uani 1 1 d .
C88 C 0.8932(5) 0.16867(17) 0.8102(4) 0.0421(15) Uani 1 1 d .
C89 C 0.4777(4) 0.15436(12) 0.8242(3) 0.0242(11) Uani 1 1 d .
C90 C 0.5053(4) 0.16873(13) 0.7400(4) 0.0305(12) Uani 1 1 d .
H90 H 0.5610 0.1585 0.7087 0.037 Uiso 1 1 calc R
C91 C 0.4543(5) 0.19747(14) 0.6999(4) 0.0376(14) Uani 1 1 d .
C92 C 0.3694(5) 0.21159(14) 0.7421(4) 0.0363(14) Uani 1 1 d .
H92 H 0.3323 0.2305 0.7138 0.044 Uiso 1 1 calc R
C93 C 0.3390(4) 0.19817(12) 0.8250(4) 0.0296(12) Uani 1 1 d .
C94 C 0.3929(4) 0.16963(12) 0.8659(4) 0.0262(12) Uani 1 1 d .
H94 H 0.3712 0.1606 0.9232 0.031 Uiso 1 1 calc R
C95 C 0.4888(6) 0.21225(15) 0.6114(4) 0.0508(18) Uani 1 1 d .
C96 C 0.2450(5) 0.21120(14) 0.8702(5) 0.0403(15) Uani 1 1 d .
C97 C 0.4631(4) 0.08731(12) 0.8094(3) 0.0208(10) Uani 1 1 d .
C98 C 0.4981(4) 0.06999(12) 0.7318(3) 0.0213(10) Uani 1 1 d .
H98 H 0.5662 0.0747 0.7126 0.026 Uiso 1 1 calc R
C99 C 0.4376(4) 0.04617(12) 0.6816(3) 0.0205(10) Uani 1 1 d .
C100 C 0.3368(4) 0.03825(12) 0.7048(3) 0.0204(10) Uani 1 1 d .
H100 H 0.2953 0.0220 0.6700 0.024 Uiso 1 1 calc R
C101 C 0.3001(4) 0.05546(12) 0.7821(3) 0.0195(10) Uani 1 1 d .
C102 C 0.3600(4) 0.07923(12) 0.8318(3) 0.0202(10) Uani 1 1 d .
H102 H 0.3312 0.0907 0.8831 0.024 Uiso 1 1 calc R
C103 C 0.4834(4) 0.02727(14) 0.6026(4) 0.0292(12) Uani 1 1 d .
C104 C 0.1939(4) 0.04651(15) 0.8135(4) 0.0324(13) Uani 1 1 d .
C105 C 0.9728(3) 0.34871(12) 0.5116(3) 0.0220(10) Uani 1 1 d .
C106 C 0.9910(4) 0.32022(12) 0.5702(3) 0.0251(11) Uani 1 1 d .
H106 H 1.0042 0.2979 0.5440 0.030 Uiso 1 1 calc R
C107 C 0.9906(4) 0.32351(13) 0.6659(3) 0.0263(11) Uani 1 1 d .
C108 C 0.9747(4) 0.35576(13) 0.7070(4) 0.0290(11) Uani 1 1 d .
H108 H 0.9742 0.3581 0.7724 0.035 Uiso 1 1 calc R
C109 C 0.9594(4) 0.38453(12) 0.6492(3) 0.0261(11) Uani 1 1 d .
C110 C 0.9581(4) 0.38100(12) 0.5533(3) 0.0228(10) Uani 1 1 d .
H110 H 0.9469 0.4011 0.5156 0.027 Uiso 1 1 calc R
C111 C 1.0096(5) 0.29237(15) 0.7264(4) 0.0371(14) Uani 1 1 d .
C112 C 0.9414(5) 0.41969(14) 0.6908(4) 0.0327(13) Uani 1 1 d .
C113 C 1.1085(4) 0.34986(13) 0.3849(3) 0.0224(10) Uani 1 1 d .
C114 C 1.1751(4) 0.32197(13) 0.3730(3) 0.0258(11) Uani 1 1 d .
H114 H 1.1477 0.2989 0.3685 0.031 Uiso 1 1 calc R
C115 C 1.2835(4) 0.32708(14) 0.3675(3) 0.0276(12) Uani 1 1 d .
C116 C 1.3257(4) 0.36018(13) 0.3746(3) 0.0292(12) Uani 1 1 d .
H116 H 1.3982 0.3637 0.3706 0.035 Uiso 1 1 calc R
C117 C 1.2598(4) 0.38840(13) 0.3879(3) 0.0261(11) Uani 1 1 d .
C118 C 1.1537(4) 0.38296(13) 0.3930(3) 0.0256(11) Uani 1 1 d .
H118 H 1.1103 0.4026 0.4024 0.031 Uiso 1 1 calc R
C119 C 1.3495(4) 0.29585(16) 0.3498(4) 0.0365(13) Uani 1 1 d .
C120 C 1.3004(4) 0.42513(15) 0.3940(4) 0.0347(13) Uani 1 1 d .
C121 C 0.9157(4) 0.37655(12) 0.3436(3) 0.0218(10) Uani 1 1 d .
C122 C 0.9505(4) 0.39355(12) 0.2672(3) 0.0220(10) Uani 1 1 d .
H122 H 1.0176 0.3881 0.2468 0.026 Uiso 1 1 calc R
C123 C 0.8907(4) 0.41881(13) 0.2177(3) 0.0214(11) Uani 1 1 d .
C124 C 0.7928(4) 0.42684(12) 0.2458(4) 0.0250(11) Uani 1 1 d .
H124 H 0.7522 0.4442 0.2140 0.030 Uiso 1 1 calc R
C125 C 0.7548(4) 0.40965(13) 0.3198(4) 0.0237(11) Uani 1 1 d .
C126 C 0.8152(4) 0.38473(12) 0.3687(3) 0.0224(10) Uani 1 1 d .
H126 H 0.7871 0.3731 0.4201 0.027 Uiso 1 1 calc R
C127 C 0.9362(4) 0.43815(14) 0.1403(4) 0.0285(12) Uani 1 1 d .
C128 C 0.6510(4) 0.41896(15) 0.3548(4) 0.0313(12) Uani 1 1 d .
C129 C 0.9344(4) 0.30908(12) 0.3552(4) 0.0246(11) Uani 1 1 d .
C130 C 0.8532(4) 0.29125(12) 0.3944(4) 0.0275(12) Uani 1 1 d .
H130 H 0.8307 0.2989 0.4528 0.033 Uiso 1 1 calc R
C131 C 0.8031(4) 0.26272(13) 0.3521(4) 0.0299(13) Uani 1 1 d .
C132 C 0.8317(4) 0.25134(13) 0.2668(4) 0.0350(14) Uani 1 1 d .
H132 H 0.7976 0.2320 0.2375 0.042 Uiso 1 1 calc R
C133 C 0.9101(4) 0.26831(13) 0.2249(4) 0.0301(13) Uani 1 1 d .
C134 C 0.9616(4) 0.29691(13) 0.2677(4) 0.0289(12) Uani 1 1 d .
H134 H 1.0159 0.3082 0.2368 0.035 Uiso 1 1 calc R
C135 C 0.7171(4) 0.24507(14) 0.3992(4) 0.0387(14) Uani 1 1 d .
C136 C 0.9468(5) 0.25590(15) 0.1327(4) 0.0435(15) Uani 1 1 d .
F1 F 0.6259(3) 0.19483(8) 1.1522(2) 0.0512(9) Uani 1 1 d .
F2 F 0.4843(3) 0.18706(10) 1.2176(3) 0.0637(12) Uani 1 1 d .
F3 F 0.6222(3) 0.16162(9) 1.2702(2) 0.0587(11) Uani 1 1 d .
F4 F 0.3856(3) 0.03531(10) 1.1552(3) 0.0760(14) Uani 1 1 d .
F5 F 0.5162(3) 0.04166(9) 1.2463(2) 0.0586(11) Uani 1 1 d .
F6 F 0.5342(3) 0.01837(8) 1.1156(2) 0.0631(11) Uani 1 1 d .
F7 F 0.8194(4) 0.02294(12) 0.9320(4) 0.0947(18) Uani 1 1 d .
F8 F 0.8169(4) 0.02028(12) 0.7895(4) 0.109(2) Uani 1 1 d .
F9 F 0.9507(3) 0.03842(10) 0.8653(3) 0.0663(12) Uani 1 1 d .
F10 F 0.9056(4) 0.18948(12) 0.8781(3) 0.105(2) Uani 1 1 d .
F11 F 0.9885(3) 0.16019(12) 0.7870(4) 0.0983(17) Uani 1 1 d .
F12 F 0.8606(4) 0.18578(14) 0.7380(4) 0.116(2) Uani 1 1 d .
F13 F 0.5431(3) 0.19035(9) 0.5617(2) 0.0587(11) Uani 1 1 d .
F14 F 0.5483(3) 0.24078(9) 0.6275(2) 0.0663(12) Uani 1 1 d .
F15 F 0.4094(4) 0.22341(10) 0.5558(3) 0.0773(13) Uani 1 1 d .
F16 F 0.2112(3) 0.24164(9) 0.8333(4) 0.0846(15) Uani 1 1 d .
F17 F 0.1665(2) 0.18953(8) 0.8645(2) 0.0464(8) Uani 1 1 d .
F18 F 0.2624(3) 0.21742(10) 0.9620(3) 0.0661(11) Uani 1 1 d .
F19 F 0.5498(2) 0.04735(9) 0.5572(2) 0.0428(8) Uani 1 1 d .
F20 F 0.5365(3) -0.00139(8) 0.6307(2) 0.0460(9) Uani 1 1 d .
F21 F 0.4124(2) 0.01602(8) 0.5390(2) 0.0356(7) Uani 1 1 d .
F22 F 0.1313(2) 0.03403(9) 0.7469(2) 0.0463(9) Uani 1 1 d .
F23 F 0.1978(3) 0.02283(11) 0.8817(3) 0.0628(11) Uani 1 1 d .
F24 F 0.1454(2) 0.07464(9) 0.8475(2) 0.0467(9) Uani 1 1 d .
F25 F 1.0542(4) 0.26563(9) 0.6857(2) 0.0738(14) Uani 1 1 d .
F26 F 0.9230(3) 0.28008(11) 0.7616(3) 0.0846(15) Uani 1 1 d .
F27 F 1.0715(3) 0.29969(9) 0.8017(2) 0.0556(10) Uani 1 1 d .
F28 F 0.8417(3) 0.42764(10) 0.6935(3) 0.0759(14) Uani 1 1 d .
F29 F 0.9778(3) 0.42262(8) 0.7779(2) 0.0554(10) Uani 1 1 d .
F30 F 0.9846(4) 0.44536(9) 0.6444(3) 0.0678(12) Uani 1 1 d .
F31 F 1.3339(3) 0.28304(10) 0.2653(2) 0.0598(10) Uani 1 1 d .
F32 F 1.3324(3) 0.26944(10) 0.4071(3) 0.0743(13) Uani 1 1 d .
F33 F 1.4499(3) 0.30285(10) 0.3603(3) 0.0705(12) Uani 1 1 d .
F34 F 1.2701(3) 0.44126(10) 0.4704(3) 0.0807(14) Uani 1 1 d .
F35 F 1.4016(3) 0.42685(9) 0.4007(3) 0.0595(11) Uani 1 1 d .
F36 F 1.2654(4) 0.44455(10) 0.3249(3) 0.0929(17) Uani 1 1 d .
F37 F 1.0020(3) 0.41832(9) 0.0939(2) 0.0441(9) Uani 1 1 d .
F38 F 0.9900(3) 0.46635(9) 0.1680(2) 0.0495(9) Uani 1 1 d .
F39 F 0.8643(2) 0.44940(8) 0.0771(2) 0.0381(8) Uani 1 1 d .
F40 F 0.5880(2) 0.43293(9) 0.2902(2) 0.0463(9) Uani 1 1 d .
F41 F 0.6599(3) 0.44305(10) 0.4234(3) 0.0582(10) Uani 1 1 d .
F42 F 0.6011(2) 0.39184(9) 0.3909(2) 0.0453(9) Uani 1 1 d .
F43 F 0.6669(4) 0.26385(11) 0.4527(4) 0.120(2) Uani 1 1 d .
F44 F 0.7446(3) 0.21602(12) 0.4396(4) 0.1004(18) Uani 1 1 d .
F45 F 0.6443(4) 0.23276(15) 0.3387(3) 0.120(2) Uani 1 1 d .
F46 F 0.8670(3) 0.24459(9) 0.0778(2) 0.0595(11) Uani 1 1 d .
F47 F 1.0134(3) 0.22872(8) 0.1405(2) 0.0491(9) Uani 1 1 d .
F48 F 0.9948(3) 0.28049(9) 0.0849(2) 0.0600(11) Uani 1 1 d .

loop_
_atom_site_aniso_label
_atom_site_aniso_U_11
_atom_site_aniso_U_22
_atom_site_aniso_U_33
_atom_site_aniso_U_23
_atom_site_aniso_U_13
_atom_site_aniso_U_12
Fe1 0.0186(3) 0.0223(3) 0.0213(4) -0.0025(3) -0.0030(3) 0.0021(3)
Fe2 0.0205(4) 0.0221(3) 0.0225(4) 0.0018(3) -0.0043(3) -0.0012(3)
N1 0.029(2) 0.024(2) 0.025(2) 0.0003(17) -0.0005(19) -0.0030(18)
N2 0.028(2) 0.026(2) 0.026(2) 0.0053(18) -0.0052(19) -0.0035(17)
P1 0.0176(6) 0.0264(7) 0.0213(7) -0.0008(5) -0.0015(5) 0.0017(5)
P2 0.0259(7) 0.0239(7) 0.0215(7) 0.0010(5) -0.0031(5) 0.0001(5)
P3 0.0204(7) 0.0253(7) 0.0264(7) -0.0052(5) -0.0061(6) 0.0022(5)
P4 0.0284(7) 0.0236(7) 0.0238(7) -0.0005(5) -0.0017(6) 0.0025(5)
P5 0.0188(6) 0.0256(7) 0.0222(7) 0.0019(6) -0.0017(5) 0.0009(5)
P6 0.0210(7) 0.0220(6) 0.0310(8) 0.0043(5) -0.0060(6) -0.0010(5)
Si1 0.0171(6) 0.0184(6) 0.0214(7) -0.0005(5) -0.0022(5) 0.0011(5)
Si2 0.0189(7) 0.0191(6) 0.0230(7) 0.0002(6) -0.0003(6) 0.0000(5)
B1 0.024(3) 0.017(2) 0.024(3) 0.007(2) 0.007(2) -0.002(2)
B2 0.021(3) 0.023(3) 0.023(3) 0.004(2) 0.000(2) 0.006(2)
C1 0.022(3) 0.017(2) 0.025(3) -0.003(2) 0.000(2) -0.0019(19)
C2 0.029(3) 0.030(3) 0.015(2) -0.001(2) 0.002(2) 0.002(2)
C3 0.026(3) 0.036(3) 0.030(3) 0.002(2) 0.004(2) -0.002(2)
C4 0.040(3) 0.030(3) 0.023(3) 0.008(2) 0.000(3) -0.005(2)
C5 0.030(3) 0.028(3) 0.035(3) 0.005(2) -0.006(2) 0.010(2)
C6 0.029(3) 0.025(3) 0.025(3) -0.003(2) -0.001(2) -0.001(2)
C7 0.031(3) 0.031(3) 0.033(3) -0.002(2) -0.002(3) -0.004(2)
C8 0.027(3) 0.070(4) 0.031(3) -0.012(3) 0.000(3) 0.006(3)
C9 0.027(3) 0.045(3) 0.034(3) -0.002(3) 0.004(2) 0.001(2)
C10 0.020(3) 0.029(3) 0.024(3) 0.001(2) 0.004(2) -0.001(2)
C11 0.035(3) 0.038(3) 0.031(3) 0.000(3) 0.005(3) -0.005(3)
C12 0.029(3) 0.024(3) 0.034(3) -0.008(2) 0.005(2) -0.005(2)
C13 0.020(2) 0.021(2) 0.024(3) -0.001(2) 0.004(2) -0.0042(19)
C14 0.024(3) 0.024(3) 0.027(3) 0.001(2) 0.006(2) -0.003(2)
C15 0.035(3) 0.025(3) 0.023(3) -0.002(2) 0.005(2) -0.002(2)
C16 0.043(3) 0.032(3) 0.033(3) -0.008(2) 0.016(3) -0.008(3)
C17 0.033(3) 0.026(3) 0.043(3) -0.006(2) 0.017(3) 0.001(2)
C18 0.023(3) 0.029(3) 0.034(3) -0.001(2) 0.005(2) -0.005(2)
C19 0.034(3) 0.037(3) 0.021(3) -0.001(2) -0.006(2) 0.005(2)
C20 0.033(3) 0.049(3) 0.024(3) 0.005(3) -0.002(2) 0.000(3)
C21 0.044(4) 0.047(4) 0.034(3) 0.010(3) -0.010(3) 0.009(3)
C22 0.032(3) 0.035(3) 0.032(3) 0.008(2) -0.003(2) -0.004(2)
C23 0.053(4) 0.056(4) 0.031(3) 0.011(3) 0.005(3) -0.017(3)
C24 0.035(3) 0.034(3) 0.035(3) 0.008(2) 0.001(3) -0.004(2)
C25 0.021(3) 0.023(2) 0.019(2) 0.004(2) -0.001(2) -0.0020(19)
C26 0.023(3) 0.025(3) 0.027(3) 0.000(2) -0.004(2) 0.000(2)
C27 0.024(3) 0.022(2) 0.032(3) -0.002(2) -0.007(2) 0.000(2)
C28 0.022(3) 0.036(3) 0.033(3) 0.003(2) -0.003(2) -0.004(2)
C29 0.022(3) 0.042(3) 0.030(3) -0.003(2) -0.003(2) 0.005(2)
C30 0.020(3) 0.026(3) 0.031(3) 0.002(2) 0.003(2) 0.007(2)
C31 0.032(3) 0.024(3) 0.040(3) -0.009(2) -0.010(3) 0.002(2)
C32 0.065(4) 0.025(3) 0.051(4) 0.004(3) -0.010(3) -0.005(3)
C33 0.045(4) 0.034(3) 0.076(5) -0.017(3) -0.016(4) 0.012(3)
C34 0.021(3) 0.044(3) 0.026(3) -0.009(2) -0.003(2) 0.001(2)
C35 0.031(3) 0.047(3) 0.045(4) -0.020(3) -0.010(3) -0.005(3)
C36 0.041(3) 0.037(3) 0.023(3) 0.000(2) -0.003(2) -0.002(2)
C37 0.020(2) 0.018(2) 0.026(3) 0.001(2) 0.007(2) 0.0011(19)
C38 0.031(3) 0.028(3) 0.017(2) 0.003(2) 0.000(2) 0.006(2)
C39 0.035(3) 0.039(3) 0.022(3) 0.002(2) 0.006(2) 0.007(2)
C40 0.047(4) 0.034(3) 0.031(3) 0.017(3) 0.009(3) 0.005(3)
C41 0.038(3) 0.023(3) 0.042(3) 0.007(2) 0.015(3) 0.001(2)
C42 0.025(3) 0.023(3) 0.032(3) 0.003(2) 0.006(2) 0.002(2)
C43 0.041(3) 0.028(3) 0.027(3) -0.003(2) -0.004(2) 0.010(2)
C44 0.031(3) 0.036(3) 0.039(3) -0.008(2) 0.009(3) 0.011(2)
C45 0.043(4) 0.059(4) 0.035(3) -0.008(3) 0.011(3) 0.011(3)
C46 0.039(3) 0.032(3) 0.023(3) -0.002(2) -0.002(2) 0.000(2)
C47 0.034(3) 0.037(3) 0.035(3) -0.001(2) -0.007(3) 0.001(2)
C48 0.046(4) 0.042(3) 0.033(3) -0.008(3) -0.015(3) 0.004(3)
C49 0.022(3) 0.024(2) 0.018(3) 0.000(2) 0.001(2) 0.000(2)
C50 0.019(2) 0.020(2) 0.029(3) 0.003(2) -0.004(2) 0.0056(19)
C51 0.036(3) 0.039(3) 0.022(3) -0.003(2) -0.004(2) 0.005(2)
C52 0.034(3) 0.035(3) 0.035(3) -0.010(3) -0.004(3) 0.007(2)
C53 0.039(3) 0.032(3) 0.025(3) -0.004(2) -0.011(3) -0.002(2)
C54 0.028(3) 0.028(3) 0.034(3) 0.000(2) -0.008(2) 0.000(2)
C55 0.027(3) 0.032(3) 0.025(3) 0.005(2) -0.001(2) -0.001(2)
C56 0.029(3) 0.036(3) 0.028(3) 0.002(2) -0.003(2) 0.008(2)
C57 0.032(3) 0.038(3) 0.027(3) 0.006(2) 0.000(2) 0.012(2)
C58 0.020(3) 0.039(3) 0.016(2) 0.000(2) 0.000(2) 0.003(2)
C59 0.027(3) 0.035(3) 0.045(3) 0.004(3) 0.006(3) -0.006(2)
C60 0.031(3) 0.059(4) 0.032(3) 0.021(3) 0.002(3) 0.003(3)
C61 0.021(3) 0.024(2) 0.020(3) 0.000(2) -0.001(2) 0.000(2)
C62 0.017(2) 0.022(2) 0.026(3) -0.003(2) -0.008(2) 0.0008(18)
C63 0.024(3) 0.035(3) 0.039(3) 0.003(3) -0.007(2) 0.005(2)
C64 0.016(2) 0.040(3) 0.043(3) 0.004(3) -0.002(2) 0.006(2)
C65 0.019(3) 0.041(3) 0.036(3) -0.002(3) 0.001(2) -0.006(2)
C66 0.019(3) 0.026(3) 0.037(3) -0.001(2) -0.002(2) -0.001(2)
C67 0.023(3) 0.028(3) 0.033(3) 0.009(2) -0.006(2) -0.002(2)
C68 0.036(3) 0.044(3) 0.025(3) 0.003(2) 0.001(3) -0.002(2)
C69 0.039(3) 0.055(4) 0.029(3) 0.013(3) -0.012(3) 0.006(3)
C70 0.035(3) 0.028(3) 0.040(3) 0.006(2) -0.013(3) -0.002(2)
C71 0.063(4) 0.025(3) 0.047(4) -0.008(3) -0.008(3) 0.005(3)
C72 0.047(4) 0.027(3) 0.074(5) 0.012(3) -0.022(3) -0.007(3)
C73 0.017(2) 0.024(2) 0.027(3) -0.001(2) -0.003(2) 0.006(2)
C74 0.023(3) 0.021(2) 0.026(3) 0.002(2) -0.002(2) 0.0010(19)
C75 0.019(2) 0.027(3) 0.024(3) -0.005(2) -0.005(2) 0.007(2)
C76 0.024(3) 0.032(3) 0.021(3) -0.003(2) -0.001(2) 0.005(2)
C77 0.027(3) 0.024(3) 0.022(3) 0.000(2) 0.000(2) 0.004(2)
C78 0.016(2) 0.025(3) 0.029(3) -0.002(2) -0.003(2) 0.0006(19)
C79 0.037(3) 0.035(3) 0.027(3) 0.000(2) -0.015(3) 0.007(3)
C80 0.035(3) 0.034(3) 0.022(3) 0.005(2) 0.001(2) 0.002(2)
C81 0.028(3) 0.030(3) 0.017(2) -0.003(2) -0.002(2) -0.006(2)
C82 0.018(3) 0.035(3) 0.024(3) -0.005(2) 0.001(2) -0.004(2)
C83 0.025(3) 0.041(3) 0.018(3) -0.001(2) -0.003(2) 0.004(2)
C84 0.022(3) 0.045(3) 0.026(3) -0.006(2) 0.003(2) -0.010(2)
C85 0.028(3) 0.046(3) 0.023(3) -0.003(2) -0.002(2) -0.014(3)
C86 0.025(3) 0.037(3) 0.030(3) -0.002(2) -0.002(2) -0.006(2)
C87 0.023(3) 0.049(4) 0.044(4) -0.003(3) -0.003(3) 0.008(3)
C88 0.034(3) 0.058(4) 0.034(3) 0.010(3) -0.002(3) -0.021(3)
C89 0.026(3) 0.021(2) 0.025(3) -0.003(2) -0.006(2) -0.006(2)
C90 0.041(3) 0.025(3) 0.025(3) -0.004(2) -0.008(2) -0.006(2)
C91 0.056(4) 0.024(3) 0.031(3) 0.001(2) -0.019(3) -0.010(3)
C92 0.045(4) 0.023(3) 0.039(3) 0.002(2) -0.021(3) -0.010(2)
C93 0.026(3) 0.020(2) 0.042(3) 0.001(2) -0.014(2) -0.005(2)
C94 0.026(3) 0.020(2) 0.031(3) 0.002(2) -0.009(2) -0.010(2)
C95 0.089(5) 0.027(3) 0.036(4) 0.006(3) -0.016(4) -0.015(3)
C96 0.031(3) 0.023(3) 0.066(4) 0.003(3) -0.016(3) -0.003(2)
C97 0.022(3) 0.024(2) 0.016(2) 0.000(2) 0.001(2) 0.003(2)
C98 0.020(2) 0.024(2) 0.020(2) 0.005(2) -0.001(2) -0.003(2)
C99 0.018(2) 0.021(2) 0.022(3) 0.002(2) 0.000(2) -0.0023(19)
C100 0.022(3) 0.025(3) 0.014(2) -0.001(2) 0.001(2) -0.004(2)
C101 0.015(2) 0.024(3) 0.019(3) 0.001(2) 0.003(2) 0.0003(19)
C102 0.022(3) 0.020(2) 0.019(3) 0.0012(19) 0.000(2) -0.0015(19)
C103 0.029(3) 0.036(3) 0.024(3) -0.003(2) 0.005(2) 0.005(2)
C104 0.026(3) 0.039(3) 0.032(3) -0.003(3) -0.002(3) -0.007(2)
C105 0.016(2) 0.020(2) 0.030(3) -0.002(2) -0.002(2) -0.0039(19)
C106 0.023(3) 0.019(2) 0.033(3) -0.004(2) -0.003(2) 0.008(2)
C107 0.024(3) 0.029(3) 0.025(3) 0.002(2) -0.006(2) 0.003(2)
C108 0.028(3) 0.035(3) 0.024(3) 0.000(2) -0.001(2) 0.002(2)
C109 0.028(3) 0.024(3) 0.026(3) 0.000(2) -0.003(2) -0.001(2)
C110 0.023(3) 0.020(2) 0.026(3) 0.002(2) 0.000(2) -0.0010(19)
C111 0.046(4) 0.033(3) 0.032(3) 0.007(2) -0.008(3) 0.011(3)
C112 0.041(3) 0.027(3) 0.031(3) 0.001(2) 0.000(3) 0.002(2)
C113 0.025(3) 0.026(2) 0.017(2) 0.005(2) 0.000(2) 0.002(2)
C114 0.033(3) 0.022(2) 0.022(3) -0.002(2) -0.003(2) 0.006(2)
C115 0.027(3) 0.036(3) 0.020(3) 0.002(2) 0.000(2) 0.012(2)
C116 0.022(3) 0.041(3) 0.024(3) 0.007(2) -0.008(2) 0.007(2)
C117 0.026(3) 0.029(3) 0.023(3) -0.001(2) 0.004(2) 0.002(2)
C118 0.025(3) 0.027(3) 0.025(3) -0.001(2) -0.003(2) 0.001(2)
C119 0.031(3) 0.050(4) 0.028(3) 0.000(3) -0.002(3) 0.008(3)
C120 0.023(3) 0.038(3) 0.043(4) 0.003(3) -0.002(3) 0.005(2)
C121 0.021(3) 0.019(2) 0.025(3) -0.006(2) -0.002(2) 0.0021(19)
C122 0.020(2) 0.024(2) 0.022(3) -0.003(2) 0.003(2) 0.002(2)
C123 0.019(3) 0.024(3) 0.022(3) -0.005(2) 0.004(2) -0.003(2)
C124 0.024(3) 0.020(2) 0.030(3) -0.003(2) -0.004(2) 0.002(2)
C125 0.016(2) 0.028(3) 0.026(3) -0.005(2) -0.004(2) 0.000(2)
C126 0.025(3) 0.021(2) 0.020(3) 0.0045(19) -0.001(2) -0.001(2)
C127 0.023(3) 0.033(3) 0.030(3) -0.004(2) 0.003(2) 0.001(2)
C128 0.022(3) 0.042(3) 0.030(3) 0.004(3) 0.003(2) 0.002(2)
C129 0.029(3) 0.021(3) 0.024(3) 0.000(2) -0.003(2) 0.003(2)
C130 0.022(3) 0.022(2) 0.038(3) -0.007(2) -0.006(2) 0.003(2)
C131 0.026(3) 0.018(3) 0.045(4) 0.001(2) -0.010(3) 0.002(2)
C132 0.041(3) 0.019(3) 0.043(3) -0.007(2) -0.021(3) 0.007(2)
C133 0.041(3) 0.022(3) 0.027(3) -0.002(2) -0.011(3) 0.009(2)
C134 0.034(3) 0.022(3) 0.030(3) 0.002(2) -0.005(2) 0.008(2)
C135 0.029(3) 0.031(3) 0.056(4) -0.016(3) 0.001(3) -0.001(2)
C136 0.063(4) 0.032(3) 0.034(3) -0.001(3) -0.012(3) 0.014(3)
F1 0.067(2) 0.0388(19) 0.047(2) -0.0068(16) -0.0031(18) -0.0190(17)
F2 0.051(2) 0.052(2) 0.087(3) -0.041(2) -0.005(2) 0.0076(19)
F3 0.089(3) 0.044(2) 0.039(2) -0.0059(16) -0.033(2) -0.0052(19)
F4 0.051(2) 0.052(2) 0.124(4) 0.050(2) -0.010(2) -0.0181(19)
F5 0.102(3) 0.042(2) 0.0307(19) 0.0102(16) -0.009(2) -0.003(2)
F6 0.115(3) 0.0223(17) 0.054(2) 0.0070(16) 0.038(2) 0.0105(19)
F7 0.093(4) 0.067(3) 0.129(4) 0.045(3) 0.061(3) 0.041(3)
F8 0.128(4) 0.067(3) 0.127(4) -0.054(3) -0.085(4) 0.050(3)
F9 0.0249(19) 0.063(3) 0.111(3) 0.000(2) 0.004(2) 0.0108(17)
F10 0.169(5) 0.077(3) 0.075(3) -0.039(3) 0.062(3) -0.085(3)
F11 0.055(3) 0.083(3) 0.161(5) -0.029(3) 0.046(3) -0.034(2)
F12 0.099(4) 0.119(4) 0.125(4) 0.084(3) -0.052(3) -0.076(3)
F13 0.114(3) 0.0336(19) 0.0296(19) 0.0048(15) 0.017(2) -0.006(2)
F14 0.120(3) 0.039(2) 0.040(2) 0.0012(16) 0.018(2) -0.039(2)
F15 0.123(4) 0.064(3) 0.042(2) 0.0256(19) -0.027(2) 0.001(2)
F16 0.044(2) 0.039(2) 0.173(5) 0.045(3) 0.024(3) 0.0182(17)
F17 0.0377(19) 0.0476(19) 0.054(2) -0.0013(16) 0.0003(16) -0.0137(15)
F18 0.0320(19) 0.089(3) 0.076(3) -0.047(2) -0.0104(18) 0.0167(18)
F19 0.042(2) 0.053(2) 0.0348(18) -0.0094(16) 0.0186(16) -0.0130(16)
F20 0.054(2) 0.047(2) 0.037(2) -0.0045(15) 0.0024(17) 0.0242(17)
F21 0.0372(18) 0.0457(19) 0.0238(16) -0.0124(14) 0.0010(14) -0.0009(15)
F22 0.0254(17) 0.071(2) 0.043(2) -0.0257(17) 0.0047(15) -0.0201(16)
F23 0.036(2) 0.088(3) 0.064(3) 0.040(2) 0.0121(19) -0.0133(19)
F24 0.0256(17) 0.063(2) 0.053(2) -0.0263(18) 0.0142(16) -0.0063(16)
F25 0.147(4) 0.036(2) 0.037(2) 0.0024(17) -0.012(2) 0.037(2)
F26 0.066(3) 0.085(3) 0.103(4) 0.069(3) 0.000(3) -0.011(2)
F27 0.079(3) 0.048(2) 0.038(2) 0.0044(16) -0.0216(19) 0.0116(18)
F28 0.046(2) 0.063(3) 0.117(4) -0.050(2) -0.010(2) 0.0247(19)
F29 0.095(3) 0.0363(19) 0.034(2) -0.0053(15) -0.017(2) 0.0015(18)
F30 0.127(4) 0.0287(19) 0.050(2) -0.0048(17) 0.027(2) -0.011(2)
F31 0.074(3) 0.065(2) 0.040(2) -0.0171(18) -0.0019(19) 0.035(2)
F32 0.098(3) 0.058(2) 0.070(3) 0.033(2) 0.034(2) 0.049(2)
F33 0.031(2) 0.069(3) 0.111(3) -0.029(2) -0.009(2) 0.0237(18)
F34 0.071(3) 0.059(3) 0.116(4) -0.042(3) 0.040(3) -0.026(2)
F35 0.0265(19) 0.044(2) 0.107(3) 0.003(2) -0.003(2) -0.0030(16)
F36 0.110(4) 0.054(3) 0.109(4) 0.044(3) -0.065(3) -0.037(2)
F37 0.044(2) 0.055(2) 0.0343(19) 0.0067(16) 0.0198(16) 0.0154(17)
F38 0.055(2) 0.047(2) 0.046(2) 0.0051(16) 0.0048(18) -0.0282(17)
F39 0.0355(19) 0.0442(19) 0.0347(18) 0.0158(15) 0.0019(15) 0.0050(15)
F40 0.0244(17) 0.074(2) 0.041(2) 0.0193(18) 0.0057(15) 0.0171(16)
F41 0.041(2) 0.080(3) 0.055(2) -0.036(2) 0.0129(18) 0.0112(18)
F42 0.0262(17) 0.060(2) 0.050(2) 0.0237(18) 0.0113(15) 0.0053(16)
F43 0.078(3) 0.060(3) 0.229(6) -0.074(3) 0.094(4) -0.031(2)
F44 0.072(3) 0.092(3) 0.143(4) 0.076(3) 0.065(3) 0.038(2)
F45 0.114(4) 0.157(5) 0.088(3) -0.004(3) -0.009(3) -0.101(4)
F46 0.081(3) 0.056(2) 0.039(2) -0.0169(17) -0.030(2) 0.0208(19)
F47 0.075(2) 0.0430(19) 0.0282(17) -0.0029(14) -0.0105(17) 0.0260(17)
F48 0.106(3) 0.042(2) 0.033(2) 0.0007(16) 0.002(2) 0.005(2)

loop_
_atom_type_symbol
_atom_type_description
_atom_type_scat_dispersion_real
_atom_type_scat_dispersion_imag
_atom_type_scat_source
C C 0.0033 0.0016 'International Tables Vol C Tables 4.2.6.8 and 6.1.1.4'
H H 0.0000 0.0000 'International Tables Vol C Tables 4.2.6.8 and 6.1.1.4'
B B 0.0013 0.0007 'International Tables Vol C Tables 4.2.6.8 and 6.1.1.4'
N N 0.0061 0.0033 'International Tables Vol C Tables 4.2.6.8 and 6.1.1.4'
F F 0.0171 0.0103 'International Tables Vol C Tables 4.2.6.8 and 6.1.1.4'
Si Si 0.0817 0.0704 'International Tables Vol C Tables 4.2.6.8 and 6.1.1.4'
P P 0.1023 0.0942 'International Tables Vol C Tables 4.2.6.8 and 6.1.1.4'
Fe Fe 0.3463 0.8444 'International Tables Vol C Tables 4.2.6.8 and 6.1.1.4'

loop_
_geom_angle_atom_site_label_1
_geom_angle_atom_site_label_2
_geom_angle_atom_site_label_3
_geom_angle
N1 Fe1 Si1 179.18(12)
N1 Fe1 P1 100.65(12)
Si1 Fe1 P1 79.34(5)
N1 Fe1 P3 100.24(12)
Si1 Fe1 P3 80.47(5)
P1 Fe1 P3 117.44(5)
N1 Fe1 P2 99.09(12)
Si1 Fe1 P2 80.21(5)
P1 Fe1 P2 117.66(5)
P3 Fe1 P2 116.05(5)
N2 Fe2 Si2 178.83(12)
N2 Fe2 P5 99.53(12)
Si2 Fe2 P5 79.69(5)
N2 Fe2 P6 100.90(12)
Si2 Fe2 P6 80.25(5)
P5 Fe2 P6 117.30(5)
N2 Fe2 P4 99.62(12)
Si2 Fe2 P4 80.04(5)
P5 Fe2 P4 118.13(5)
P6 Fe2 P4 115.69(5)
Fe1 N1 H1A 109.5
Fe1 N1 H1B 109.5
H1A N1 H1B 109.5
Fe1 N1 H1C 109.5
H1A N1 H1C 109.5
H1B N1 H1C 109.5
Fe2 N2 H2A 109.5
Fe2 N2 H2B 109.5
H2A N2 H2B 109.5
Fe2 N2 H2C 109.5
H2A N2 H2C 109.5
H2B N2 H2C 109.5
C2 P1 C7 104.0(2)
C2 P1 C10 102.4(2)
C7 P1 C10 101.5(2)
C2 P1 Fe1 112.26(17)
C7 P1 Fe1 116.87(18)
C10 P1 Fe1 117.79(16)
C14 P2 C19 104.7(2)
C14 P2 C22 101.6(2)
C19 P2 C22 101.4(2)
C14 P2 Fe1 109.56(17)
C19 P2 Fe1 116.51(18)
C22 P2 Fe1 121.07(18)
C26 P3 C34 101.4(2)
C26 P3 C31 104.7(2)
C34 P3 C31 101.6(2)
C26 P3 Fe1 109.99(16)
C34 P3 Fe1 119.88(17)
C31 P3 Fe1 117.19(17)
C38 P4 C43 101.2(2)
C38 P4 C46 104.8(2)
C43 P4 C46 101.1(2)
C38 P4 Fe2 109.67(16)
C43 P4 Fe2 121.34(17)
C46 P4 Fe2 116.60(17)
C50 P5 C58 104.3(2)
C50 P5 C55 103.2(2)
C58 P5 C55 101.6(2)
C50 P5 Fe2 111.63(16)
C58 P5 Fe2 116.96(17)
C55 P5 Fe2 117.40(17)
C62 P6 C70 105.2(2)
C62 P6 C67 102.0(2)
C70 P6 C67 100.8(2)
C62 P6 Fe2 109.89(16)
C70 P6 Fe2 116.25(18)
C67 P6 Fe2 120.78(17)
C13 Si1 C25 108.9(2)
C13 Si1 C1 105.9(2)
C25 Si1 C1 109.2(2)
C13 Si1 Fe1 110.50(16)
C25 Si1 Fe1 109.89(15)
C1 Si1 Fe1 112.29(15)
C61 Si2 C49 108.8(2)
C61 Si2 C37 107.3(2)
C49 Si2 C37 107.6(2)
C61 Si2 Fe2 110.44(15)
C49 Si2 Fe2 112.12(16)
C37 Si2 Fe2 110.45(16)
C97 B1 C73 112.9(4)
C97 B1 C81 111.5(4)
C73 B1 C81 103.0(4)
C97 B1 C89 103.8(4)
C73 B1 C89 112.3(4)
C81 B1 C89 113.7(4)
C129 B2 C113 114.4(4)
C129 B2 C121 104.4(4)
C113 B2 C121 111.6(4)
C129 B2 C105 113.5(4)
C113 B2 C105 102.8(4)
C121 B2 C105 110.5(4)
C6 C1 C2 119.1(5)
C6 C1 Si1 126.0(4)
C2 C1 Si1 114.9(3)
C3 C2 C1 119.5(5)
C3 C2 P1 125.4(4)
C1 C2 P1 115.1(4)
C4 C3 C2 120.8(5)
C4 C3 H3 119.6
C2 C3 H3 119.6
C3 C4 C5 120.0(5)
C3 C4 H4 120.0
C5 C4 H4 120.0
C4 C5 C6 120.1(5)
C4 C5 H5 119.9
C6 C5 H5 119.9
C5 C6 C1 120.6(5)
C5 C6 H6 119.7
C1 C6 H6 119.7
C8 C7 C9 111.0(5)
C8 C7 P1 112.5(4)
C9 C7 P1 112.0(4)
C8 C7 H7 107.0
C9 C7 H7 107.0
P1 C7 H7 107.0
C7 C8 H8A 109.5
C7 C8 H8B 109.5
H8A C8 H8B 109.5
C7 C8 H8C 109.5
H8A C8 H8C 109.5
H8B C8 H8C 109.5
C7 C9 H9A 109.5
C7 C9 H9B 109.5
H9A C9 H9B 109.5
C7 C9 H9C 109.5
H9A C9 H9C 109.5
H9B C9 H9C 109.5
C12 C10 C11 108.9(4)
C12 C10 P1 111.1(3)
C11 C10 P1 116.1(3)
C12 C10 H10 106.7
C11 C10 H10 106.7
P1 C10 H10 106.7
C10 C11 H11A 109.5
C10 C11 H11B 109.5
H11A C11 H11B 109.5
C10 C11 H11C 109.5
H11A C11 H11C 109.5
H11B C11 H11C 109.5
C10 C12 H12A 109.5
C10 C12 H12B 109.5
H12A C12 H12B 109.5
C10 C12 H12C 109.5
H12A C12 H12C 109.5
H12B C12 H12C 109.5
C18 C13 C14 117.7(4)
C18 C13 Si1 125.6(4)
C14 C13 Si1 116.5(3)
C15 C14 C13 120.9(5)
C15 C14 P2 123.9(4)
C13 C14 P2 115.1(4)
C16 C15 C14 119.6(5)
C16 C15 H15 120.2
C14 C15 H15 120.2
C17 C16 C15 120.1(5)
C17 C16 H16 120.0
C15 C16 H16 120.0
C18 C17 C16 120.5(5)
C18 C17 H17 119.7
C16 C17 H17 119.7
C17 C18 C13 121.0(5)
C17 C18 H18 119.5
C13 C18 H18 119.5
C20 C19 C21 110.2(5)
C20 C19 P2 113.2(4)
C21 C19 P2 111.4(4)
C20 C19 H19 107.2
C21 C19 H19 107.2
P2 C19 H19 107.2
C19 C20 H20A 109.5
C19 C20 H20B 109.5
H20A C20 H20B 109.5
C19 C20 H20C 109.5
H20A C20 H20C 109.5
H20B C20 H20C 109.5
C19 C21 H21A 109.5
C19 C21 H21B 109.5
H21A C21 H21B 109.5
C19 C21 H21C 109.5
H21A C21 H21C 109.5
H21B C21 H21C 109.5
C24 C22 C23 108.1(5)
C24 C22 P2 111.3(4)
C23 C22 P2 114.4(4)
C24 C22 H22 107.6
C23 C22 H22 107.6
P2 C22 H22 107.6
C22 C23 H23A 109.5
C22 C23 H23B 109.5
H23A C23 H23B 109.5
C22 C23 H23C 109.5
H23A C23 H23C 109.5
H23B C23 H23C 109.5
C22 C24 H24A 109.5
C22 C24 H24B 109.5
H24A C24 H24B 109.5
C22 C24 H24C 109.5
H24A C24 H24C 109.5
H24B C24 H24C 109.5
C26 C25 C30 118.9(4)
C26 C25 Si1 116.6(4)
C30 C25 Si1 124.1(4)
C25 C26 C27 120.9(4)
C25 C26 P3 115.2(4)
C27 C26 P3 123.9(4)
C28 C27 C26 118.9(5)
C28 C27 H27 120.5
C26 C27 H27 120.5
C27 C28 C29 120.2(5)
C27 C28 H28 119.9
C29 C28 H28 119.9
C30 C29 C28 120.4(5)
C30 C29 H29 119.8
C28 C29 H29 119.8
C29 C30 C25 120.5(5)
C29 C30 H30 119.7
C25 C30 H30 119.7
C32 C31 C33 110.6(5)
C32 C31 P3 111.6(4)
C33 C31 P3 112.1(4)
C32 C31 H31 107.4
C33 C31 H31 107.4
P3 C31 H31 107.4
C31 C32 H32A 109.5
C31 C32 H32B 109.5
H32A C32 H32B 109.5
C31 C32 H32C 109.5
H32A C32 H32C 109.5
H32B C32 H32C 109.5
C31 C33 H33A 109.5
C31 C33 H33B 109.5
H33A C33 H33B 109.5
C31 C33 H33C 109.5
H33A C33 H33C 109.5
H33B C33 H33C 109.5
C36 C34 C35 108.0(4)
C36 C34 P3 112.4(4)
C35 C34 P3 115.4(4)
C36 C34 H34 106.9
C35 C34 H34 106.9
P3 C34 H34 106.9
C34 C35 H35A 109.5
C34 C35 H35B 109.5
H35A C35 H35B 109.5
C34 C35 H35C 109.5
H35A C35 H35C 109.5
H35B C35 H35C 109.5
C34 C36 H36A 109.5
C34 C36 H36B 109.5
H36A C36 H36B 109.5
C34 C36 H36C 109.5
H36A C36 H36C 109.5
H36B C36 H36C 109.5
C38 C37 C42 117.9(5)
C38 C37 Si2 117.0(3)
C42 C37 Si2 124.6(4)
C37 C38 C39 121.9(5)
C37 C38 P4 114.7(3)
C39 C38 P4 123.4(4)
C40 C39 C38 118.4(5)
C40 C39 H39 120.8
C38 C39 H39 120.8
C39 C40 C41 120.6(5)
C39 C40 H40 119.7
C41 C40 H40 119.7
C42 C41 C40 120.0(5)
C42 C41 H41 120.0
C40 C41 H41 120.0
C41 C42 C37 121.1(5)
C41 C42 H42 119.5
C37 C42 H42 119.5
C44 C43 C45 108.6(5)
C44 C43 P4 112.3(3)
C45 C43 P4 114.3(4)
C44 C43 H43 107.1
C45 C43 H43 107.1
P4 C43 H43 107.1
C43 C44 H44A 109.5
C43 C44 H44B 109.5
H44A C44 H44B 109.5
C43 C44 H44C 109.5
H44A C44 H44C 109.5
H44B C44 H44C 109.5
C43 C45 H45A 109.5
C43 C45 H45B 109.5
H45A C45 H45B 109.5
C43 C45 H45C 109.5
H45A C45 H45C 109.5
H45B C45 H45C 109.5
C47 C46 C48 109.5(4)
C47 C46 P4 113.2(4)
C48 C46 P4 111.4(4)
C47 C46 H46 107.5
C48 C46 H46 107.5
P4 C46 H46 107.5
C46 C47 H47A 109.5
C46 C47 H47B 109.5
H47A C47 H47B 109.5
C46 C47 H47C 109.5
H47A C47 H47C 109.5
H47B C47 H47C 109.5
C46 C48 H48A 109.5
C46 C48 H48B 109.5
H48A C48 H48B 109.5
C46 C48 H48C 109.5
H48A C48 H48C 109.5
H48B C48 H48C 109.5
C54 C49 C50 118.4(5)
C54 C49 Si2 126.4(4)
C50 C49 Si2 115.2(3)
C51 C50 C49 120.5(5)
C51 C50 P5 124.4(4)
C49 C50 P5 115.0(4)
C52 C51 C50 119.7(5)
C52 C51 H51 120.1
C50 C51 H51 120.1
C51 C52 C53 119.9(5)
C51 C52 H52 120.1
C53 C52 H52 120.1
C54 C53 C52 120.8(5)
C54 C53 H53 119.6
C52 C53 H53 119.6
C53 C54 C49 120.7(5)
C53 C54 H54 119.6
C49 C54 H54 119.6
C56 C55 C57 107.8(4)
C56 C55 P5 111.0(3)
C57 C55 P5 115.1(3)
C56 C55 H55 107.6
C57 C55 H55 107.6
P5 C55 H55 107.6
C55 C56 H56A 109.5
C55 C56 H56B 109.5
H56A C56 H56B 109.5
C55 C56 H56C 109.5
H56A C56 H56C 109.5
H56B C56 H56C 109.5
C55 C57 H57A 109.5
C55 C57 H57B 109.5
H57A C57 H57B 109.5
C55 C57 H57C 109.5
H57A C57 H57C 109.5
H57B C57 H57C 109.5
C60 C58 C59 110.0(4)
C60 C58 P5 113.6(3)
C59 C58 P5 111.5(3)
C60 C58 H58 107.1
C59 C58 H58 107.1
P5 C58 H58 107.1
C58 C59 H59A 109.5
C58 C59 H59B 109.5
H59A C59 H59B 109.5
C58 C59 H59C 109.5
H59A C59 H59C 109.5
H59B C59 H59C 109.5
C58 C60 H60A 109.5
C58 C60 H60B 109.5
H60A C60 H60B 109.5
C58 C60 H60C 109.5
H60A C60 H60C 109.5
H60B C60 H60C 109.5
C66 C61 C62 117.9(4)
C66 C61 Si2 125.4(4)
C62 C61 Si2 116.4(3)
C63 C62 C61 120.0(5)
C63 C62 P6 125.4(4)
C61 C62 P6 114.6(3)
C64 C63 C62 120.8(5)
C64 C63 H63 119.6
C62 C63 H63 119.6
C63 C64 C65 119.4(5)
C63 C64 H64 120.3
C65 C64 H64 120.3
C66 C65 C64 120.4(5)
C66 C65 H65 119.8
C64 C65 H65 119.8
C65 C66 C61 121.4(5)
C65 C66 H66 119.3
C61 C66 H66 119.3
C69 C67 C68 109.4(4)
C69 C67 P6 114.7(4)
C68 C67 P6 111.2(3)
C69 C67 H67 107.1
C68 C67 H67 107.1
P6 C67 H67 107.1
C67 C68 H68A 109.5
C67 C68 H68B 109.5
H68A C68 H68B 109.5
C67 C68 H68C 109.5
H68A C68 H68C 109.5
H68B C68 H68C 109.5
C67 C69 H69A 109.5
C67 C69 H69B 109.5
H69A C69 H69B 109.5
C67 C69 H69C 109.5
H69A C69 H69C 109.5
H69B C69 H69C 109.5
C72 C70 C71 111.8(5)
C72 C70 P6 111.2(4)
C71 C70 P6 111.9(4)
C72 C70 H70 107.2
C71 C70 H70 107.2
P6 C70 H70 107.2
C70 C71 H71A 109.5
C70 C71 H71B 109.5
H71A C71 H71B 109.5
C70 C71 H71C 109.5
H71A C71 H71C 109.5
H71B C71 H71C 109.5
C70 C72 H72A 109.5
C70 C72 H72B 109.5
H72A C72 H72B 109.5
C70 C72 H72C 109.5
H72A C72 H72C 109.5
H72B C72 H72C 109.5
C74 C73 C78 115.2(4)
C74 C73 B1 122.2(4)
C78 C73 B1 122.3(4)
C75 C74 C73 122.3(4)
C75 C74 H74 118.9
C73 C74 H74 118.9
C76 C75 C74 120.7(4)
C76 C75 C79 119.5(4)
C74 C75 C79 119.8(4)
C75 C76 C77 119.5(4)
C75 C76 H76 120.3
C77 C76 H76 120.3
C76 C77 C78 119.4(4)
C76 C77 C80 122.0(4)
C78 C77 C80 118.6(4)
C77 C78 C73 123.0(4)
C77 C78 H78 118.5
C73 C78 H78 118.5
F2 C79 F1 106.5(5)
F2 C79 F3 107.1(5)
F1 C79 F3 105.0(4)
F2 C79 C75 113.5(4)
F1 C79 C75 113.5(5)
F3 C79 C75 110.8(4)
F6 C80 F5 105.9(4)
F6 C80 F4 106.9(5)
F5 C80 F4 104.4(5)
F6 C80 C77 113.8(4)
F5 C80 C77 112.4(4)
F4 C80 C77 112.7(4)
C86 C81 C82 114.3(5)
C86 C81 B1 125.8(5)
C82 C81 B1 119.8(4)
C83 C82 C81 123.4(5)
C83 C82 H82 118.3
C81 C82 H82 118.3
C84 C83 C82 119.9(5)
C84 C83 C87 121.9(5)
C82 C83 C87 118.2(5)
C85 C84 C83 118.8(5)
C85 C84 H84 120.6
C83 C84 H84 120.6
C84 C85 C86 120.5(5)
C84 C85 C88 120.7(5)
C86 C85 C88 118.7(5)
C81 C86 C85 123.1(5)
C81 C86 H86 118.5
C85 C86 H86 118.5
F8 C87 F9 108.4(5)
F8 C87 F7 103.6(6)
F9 C87 F7 102.5(5)
F8 C87 C83 114.1(5)
F9 C87 C83 113.8(5)
F7 C87 C83 113.4(5)
F10 C88 F12 109.7(6)
F10 C88 F11 105.0(5)
F12 C88 F11 101.2(6)
F10 C88 C85 114.7(5)
F12 C88 C85 112.4(5)
F11 C88 C85 112.7(6)
C90 C89 C94 116.5(5)
C90 C89 B1 122.5(5)
C94 C89 B1 120.4(4)
C91 C90 C89 122.6(6)
C91 C90 H90 118.7
C89 C90 H90 118.7
C92 C91 C90 119.5(6)
C92 C91 C95 120.2(6)
C90 C91 C95 120.3(6)
C93 C92 C91 119.9(5)
C93 C92 H92 120.0
C91 C92 H92 120.0
C92 C93 C94 120.0(5)
C92 C93 C96 121.8(5)
C94 C93 C96 118.1(5)
C89 C94 C93 121.4(5)
C89 C94 H94 119.3
C93 C94 H94 119.3
F13 C95 F15 106.4(5)
F13 C95 F14 107.0(6)
F15 C95 F14 105.2(5)
F13 C95 C91 114.4(5)
F15 C95 C91 112.8(6)
F14 C95 C91 110.4(5)
F17 C96 F16 106.4(5)
F17 C96 F18 105.6(5)
F16 C96 F18 106.0(5)
F17 C96 C93 113.8(5)
F16 C96 C93 111.8(5)
F18 C96 C93 112.6(5)
C98 C97 C102 114.9(4)
C98 C97 B1 123.9(4)
C102 C97 B1 120.9(4)
C99 C98 C97 122.6(5)
C99 C98 H98 118.7
C97 C98 H98 118.7
C98 C99 C100 122.0(5)
C98 C99 C103 119.0(4)
C100 C99 C103 118.9(4)
C99 C100 C101 116.3(4)
C99 C100 H100 121.9
C101 C100 H100 121.9
C102 C101 C100 121.8(4)
C102 C101 C104 119.5(5)
C100 C101 C104 118.7(5)
C101 C102 C97 122.5(5)
C101 C102 H102 118.8
C97 C102 H102 118.8
F21 C103 F19 106.2(4)
F21 C103 F20 105.8(4)
F19 C103 F20 106.5(4)
F21 C103 C99 113.5(4)
F19 C103 C99 112.3(4)
F20 C103 C99 112.1(4)
F22 C104 F23 107.3(5)
F22 C104 F24 105.9(4)
F23 C104 F24 105.9(5)
F22 C104 C101 113.6(5)
F23 C104 C101 111.7(4)
F24 C104 C101 112.0(4)
C110 C105 C106 116.8(4)
C110 C105 B2 121.3(4)
C106 C105 B2 121.5(4)
C107 C106 C105 121.9(4)
C107 C106 H106 119.1
C105 C106 H106 119.1
C108 C107 C106 121.0(4)
C108 C107 C111 118.7(5)
C106 C107 C111 120.4(5)
C107 C108 C109 117.6(5)
C107 C108 H108 121.2
C109 C108 H108 121.2
C108 C109 C110 121.2(5)
C108 C109 C112 119.2(5)
C110 C109 C112 119.5(4)
C105 C110 C109 121.5(4)
C105 C110 H110 119.2
C109 C110 H110 119.2
F25 C111 F26 106.7(5)
F25 C111 F27 105.3(4)
F26 C111 F27 104.0(5)
F25 C111 C107 114.7(5)
F26 C111 C107 112.6(5)
F27 C111 C107 112.7(5)
F30 C112 F28 106.0(5)
F30 C112 F29 106.1(5)
F28 C112 F29 105.0(5)
F30 C112 C109 112.6(5)
F28 C112 C109 112.7(5)
F29 C112 C109 113.7(4)
C114 C113 C118 116.5(4)
C114 C113 B2 123.4(4)
C118 C113 B2 119.9(4)
C113 C114 C115 121.4(5)
C113 C114 H114 119.3
C115 C114 H114 119.3
C116 C115 C114 120.6(5)
C116 C115 C119 121.2(5)
C114 C115 C119 118.1(5)
C115 C116 C117 118.6(5)
C115 C116 H116 120.7
C117 C116 H116 120.7
C118 C117 C116 120.1(5)
C118 C117 C120 118.7(4)
C116 C117 C120 121.2(5)
C117 C118 C113 122.8(5)
C117 C118 H118 118.6
C113 C118 H118 118.6
F31 C119 F33 106.9(5)
F31 C119 F32 105.9(5)
F33 C119 F32 105.6(5)
F31 C119 C115 112.8(5)
F33 C119 C115 112.4(5)
F32 C119 C115 112.8(5)
F35 C120 F36 109.9(5)
F35 C120 F34 103.9(5)
F36 C120 F34 105.4(5)
F35 C120 C117 113.4(4)
F36 C120 C117 112.1(5)
F34 C120 C117 111.5(5)
C122 C121 C126 116.2(5)
C122 C121 B2 122.7(4)
C126 C121 B2 120.8(4)
C121 C122 C123 122.7(5)
C121 C122 H122 118.6
C123 C122 H122 118.6
C124 C123 C122 119.4(5)
C124 C123 C127 120.6(5)
C122 C123 C127 119.9(4)
C125 C124 C123 119.2(5)
C125 C124 H124 120.4
C123 C124 H124 120.4
C124 C125 C126 120.8(5)
C124 C125 C128 120.5(5)
C126 C125 C128 118.5(5)
C121 C126 C125 121.6(5)
C121 C126 H126 119.2
C125 C126 H126 119.2
F38 C127 F37 105.9(4)
F38 C127 F39 106.4(4)
F37 C127 F39 105.9(4)
F38 C127 C123 113.1(4)
F37 C127 C123 112.1(4)
F39 C127 C123 112.9(4)
F40 C128 F42 107.2(4)
F40 C128 F41 106.0(5)
F42 C128 F41 105.5(4)
F40 C128 C125 112.9(5)
F42 C128 C125 113.7(5)
F41 C128 C125 111.1(4)
C130 C129 C134 115.2(5)
C130 C129 B2 123.1(5)
C134 C129 B2 121.0(5)
C129 C130 C131 123.2(5)
C129 C130 H130 118.4
C131 C130 H130 118.4
C132 C131 C130 120.2(5)
C132 C131 C135 120.2(5)
C130 C131 C135 119.6(5)
C133 C132 C131 118.8(5)
C133 C132 H132 120.6
C131 C132 H132 120.6
C132 C133 C134 121.2(5)
C132 C133 C136 120.6(5)
C134 C133 C136 118.1(5)
C129 C134 C133 121.4(5)
C129 C134 H134 119.3
C133 C134 H134 119.3
F43 C135 F44 110.5(6)
F43 C135 F45 103.7(5)
F44 C135 F45 99.5(5)
F43 C135 C131 116.0(5)
F44 C135 C131 113.5(5)
F45 C135 C131 112.1(5)
F48 C136 F46 106.3(5)
F48 C136 F47 106.0(5)
F46 C136 F47 105.8(5)
F48 C136 C133 114.0(5)
F46 C136 C133 111.2(5)
F47 C136 C133 113.0(5)

loop_
_geom_bond_atom_site_label_1
_geom_bond_atom_site_label_2
_geom_bond_distance
Fe1 N1 2.095(4)
Fe1 Si1 2.3070(14)
Fe1 P1 2.3771(15)
Fe1 P3 2.3782(14)
Fe1 P2 2.4036(15)
Fe2 N2 2.084(4)
Fe2 Si2 2.3083(14)
Fe2 P5 2.3718(15)
Fe2 P6 2.3805(14)
Fe2 P4 2.4070(15)
N1 H1A 0.9100
N1 H1B 0.9100
N1 H1C 0.9100
N2 H2A 0.9100
N2 H2B 0.9100
N2 H2C 0.9100
P1 C2 1.825(5)
P1 C7 1.866(6)
P1 C10 1.871(5)
P2 C14 1.828(5)
P2 C19 1.861(5)
P2 C22 1.888(5)
P3 C26 1.818(5)
P3 C34 1.856(5)
P3 C31 1.860(5)
P4 C38 1.836(5)
P4 C43 1.864(5)
P4 C46 1.867(5)
P5 C50 1.836(5)
P5 C58 1.861(5)
P5 C55 1.866(5)
P6 C62 1.830(5)
P6 C70 1.857(5)
P6 C67 1.875(5)
Si1 C13 1.888(5)
Si1 C25 1.900(5)
Si1 C1 1.906(5)
Si2 C61 1.887(5)
Si2 C49 1.890(5)
Si2 C37 1.897(5)
B1 C97 1.630(7)
B1 C73 1.630(7)
B1 C81 1.632(7)
B1 C89 1.643(7)
B2 C129 1.625(7)
B2 C113 1.650(7)
B2 C121 1.655(7)
B2 C105 1.661(7)
C1 C6 1.398(6)
C1 C2 1.408(6)
C2 C3 1.393(7)
C3 C4 1.385(7)
C3 H3 0.9500
C4 C5 1.384(7)
C4 H4 0.9500
C5 C6 1.389(7)
C5 H5 0.9500
C6 H6 0.9500
C7 C8 1.518(7)
C7 C9 1.525(7)
C7 H7 1.0000
C8 H8A 0.9800
C8 H8B 0.9800
C8 H8C 0.9800
C9 H9A 0.9800
C9 H9B 0.9800
C9 H9C 0.9800
C10 C12 1.518(6)
C10 C11 1.542(7)
C10 H10 1.0000
C11 H11A 0.9800
C11 H11B 0.9800
C11 H11C 0.9800
C12 H12A 0.9800
C12 H12B 0.9800
C12 H12C 0.9800
C13 C18 1.392(7)
C13 C14 1.409(7)
C14 C15 1.392(7)
C15 C16 1.381(7)
C15 H15 0.9500
C16 C17 1.380(8)
C16 H16 0.9500
C17 C18 1.380(7)
C17 H17 0.9500
C18 H18 0.9500
C19 C20 1.519(7)
C19 C21 1.543(7)
C19 H19 1.0000
C20 H20A 0.9800
C20 H20B 0.9800
C20 H20C 0.9800
C21 H21A 0.9800
C21 H21B 0.9800
C21 H21C 0.9800
C22 C24 1.528(7)
C22 C23 1.533(8)
C22 H22 1.0000
C23 H23A 0.9800
C23 H23B 0.9800
C23 H23C 0.9800
C24 H24A 0.9800
C24 H24B 0.9800
C24 H24C 0.9800
C25 C26 1.390(6)
C25 C30 1.404(6)
C26 C27 1.416(6)
C27 C28 1.391(7)
C27 H27 0.9500
C28 C29 1.396(7)
C28 H28 0.9500
C29 C30 1.383(7)
C29 H29 0.9500
C30 H30 0.9500
C31 C32 1.519(8)
C31 C33 1.530(8)
C31 H31 1.0000
C32 H32A 0.9800
C32 H32B 0.9800
C32 H32C 0.9800
C33 H33A 0.9800
C33 H33B 0.9800
C33 H33C 0.9800
C34 C36 1.525(7)
C34 C35 1.528(7)
C34 H34 1.0000
C35 H35A 0.9800
C35 H35B 0.9800
C35 H35C 0.9800
C36 H36A 0.9800
C36 H36B 0.9800
C36 H36C 0.9800
C37 C38 1.396(7)
C37 C42 1.403(6)
C38 C39 1.407(7)
C39 C40 1.390(8)
C39 H39 0.9500
C40 C41 1.396(8)
C40 H40 0.9500
C41 C42 1.383(7)
C41 H41 0.9500
C42 H42 0.9500
C43 C44 1.526(7)
C43 C45 1.538(7)
C43 H43 1.0000
C44 H44A 0.9800
C44 H44B 0.9800
C44 H44C 0.9800
C45 H45A 0.9800
C45 H45B 0.9800
C45 H45C 0.9800
C46 C47 1.526(7)
C46 C48 1.540(7)
C46 H46 1.0000
C47 H47A 0.9800
C47 H47B 0.9800
C47 H47C 0.9800
C48 H48A 0.9800
C48 H48B 0.9800
C48 H48C 0.9800
C49 C54 1.400(7)
C49 C50 1.416(7)
C50 C51 1.408(7)
C51 C52 1.391(7)
C51 H51 0.9500
C52 C53 1.393(8)
C52 H52 0.9500
C53 C54 1.388(7)
C53 H53 0.9500
C54 H54 0.9500
C55 C56 1.535(7)
C55 C57 1.547(7)
C55 H55 1.0000
C56 H56A 0.9800
C56 H56B 0.9800
C56 H56C 0.9800
C57 H57A 0.9800
C57 H57B 0.9800
C57 H57C 0.9800
C58 C60 1.519(7)
C58 C59 1.535(7)
C58 H58 1.0000
C59 H59A 0.9800
C59 H59B 0.9800
C59 H59C 0.9800
C60 H60A 0.9800
C60 H60B 0.9800
C60 H60C 0.9800
C61 C66 1.393(7)
C61 C62 1.410(6)
C62 C63 1.398(6)
C63 C64 1.373(7)
C63 H63 0.9500
C64 C65 1.388(7)
C64 H64 0.9500
C65 C66 1.378(7)
C65 H65 0.9500
C66 H66 0.9500
C67 C69 1.539(7)
C67 C68 1.543(7)
C67 H67 1.0000
C68 H68A 0.9800
C68 H68B 0.9800
C68 H68C 0.9800
C69 H69A 0.9800
C69 H69B 0.9800
C69 H69C 0.9800
C70 C72 1.527(8)
C70 C71 1.544(8)
C70 H70 1.0000
C71 H71A 0.9800
C71 H71B 0.9800
C71 H71C 0.9800
C72 H72A 0.9800
C72 H72B 0.9800
C72 H72C 0.9800
C73 C74 1.397(7)
C73 C78 1.412(6)
C74 C75 1.397(7)
C74 H74 0.9500
C75 C76 1.377(7)
C75 C79 1.498(7)
C76 C77 1.382(7)
C76 H76 0.9500
C77 C78 1.397(7)
C77 C80 1.477(7)
C78 H78 0.9500
C79 F2 1.309(6)
C79 F1 1.330(6)
C79 F3 1.353(6)
C80 F6 1.311(6)
C80 F5 1.335(6)
C80 F4 1.337(6)
C81 C86 1.400(7)
C81 C82 1.407(7)
C82 C83 1.403(7)
C82 H82 0.9500
C83 C84 1.384(7)
C83 C87 1.473(8)
C84 C85 1.375(8)
C84 H84 0.9500
C85 C86 1.404(7)
C85 C88 1.491(8)
C86 H86 0.9500
C87 F8 1.292(7)
C87 F9 1.325(6)
C87 F7 1.332(7)
C88 F10 1.268(7)
C88 F12 1.288(7)
C88 F11 1.330(7)
C89 C90 1.395(7)
C89 C94 1.400(7)
C90 C91 1.393(7)
C90 H90 0.9500
C91 C92 1.385(8)
C91 C95 1.484(8)
C92 C93 1.376(8)
C92 H92 0.9500
C93 C94 1.410(7)
C93 C96 1.488(8)
C94 H94 0.9500
C95 F13 1.323(8)
C95 F15 1.346(7)
C95 F14 1.347(7)
C96 F17 1.309(6)
C96 F16 1.344(6)
C96 F18 1.358(7)
C97 C98 1.394(6)
C97 C102 1.417(6)
C98 C99 1.385(6)
C98 H98 0.9500
C99 C100 1.390(6)
C99 C103 1.493(7)
C100 C101 1.398(6)
C100 H100 0.9500
C101 C102 1.375(6)
C101 C104 1.502(7)
C102 H102 0.9500
C103 F21 1.343(6)
C103 F19 1.343(6)
C103 F20 1.345(6)
C104 F22 1.321(6)
C104 F23 1.337(6)
C104 F24 1.346(6)
C105 C110 1.389(6)
C105 C106 1.393(7)
C106 C107 1.391(7)
C106 H106 0.9500
C107 C108 1.386(7)
C107 C111 1.490(7)
C108 C109 1.390(7)
C108 H108 0.9500
C109 C110 1.393(7)
C109 C112 1.493(7)
C110 H110 0.9500
C111 F25 1.323(6)
C111 F26 1.333(7)
C111 F27 1.354(6)
C112 F30 1.324(6)
C112 F28 1.325(6)
C112 F29 1.332(6)
C113 C114 1.384(7)
C113 C118 1.395(7)
C114 C115 1.418(7)
C114 H114 0.9500
C115 C116 1.378(7)
C115 C119 1.494(7)
C116 C117 1.390(7)
C116 H116 0.9500
C117 C118 1.390(7)
C117 C120 1.498(7)
C118 H118 0.9500
C119 F31 1.324(6)
C119 F33 1.326(6)
C119 F32 1.330(6)
C120 F35 1.308(6)
C120 F36 1.309(6)
C120 F34 1.338(7)
C121 C122 1.374(7)
C121 C126 1.397(6)
C122 C123 1.411(7)
C122 H122 0.9500
C123 C124 1.379(7)
C123 C127 1.482(7)
C124 C125 1.364(7)
C124 H124 0.9500
C125 C126 1.403(6)
C125 C128 1.496(7)
C126 H126 0.9500
C127 F38 1.334(6)
C127 F37 1.340(6)
C127 F39 1.346(6)
C128 F40 1.325(6)
C128 F42 1.337(6)
C128 F41 1.355(6)
C129 C130 1.391(7)
C129 C134 1.407(7)
C130 C131 1.395(7)
C130 H130 0.9500
C131 C132 1.374(8)
C131 C135 1.487(8)
C132 C133 1.365(8)
C132 H132 0.9500
C133 C134 1.408(7)
C133 C136 1.510(8)
C134 H134 0.9500
C135 F43 1.255(6)
C135 F44 1.296(7)
C135 F45 1.342(7)
C136 F48 1.334(7)
C136 F46 1.346(7)
C136 F47 1.349(6)
